data_2101638
loop_
_publ_author_name
'Bussien Gaillard, V.'
'Paciorek, W.'
'Schenk, K.'
'Chapuis, G.'

_publ_section_title
;
 Hexamethylenetetramine suberate, a strongly anharmonic modulated
 structure
;
_journal_issue 6
_journal_name_full 'Acta Crystallographica Section B'
_journal_page_first 1036
_journal_page_last 1047
_journal_paper_doi 10.1107/S0108768196009937
_journal_volume 52
_journal_year 1996
_chemical_formula_moiety 'C6 H12 N4,C8 H14 O4'
_chemical_formula_sum 'C14 H26 N4 O4'
_chemical_formula_weight 314.39
_symmetry_cell_setting monoclinic
_symmetry_space_group_name_H-M 'P 1 21 1'
_cell_angle_alpha 90
_cell_angle_beta 102.039(7)
_cell_angle_gamma 90
_cell_formula_units_Z 2
_cell_length_a 5.9078(5)
_cell_length_b 24.542(2)
_cell_length_c 5.9151(6)
_cell_measurement_temperature 295(2)
_cell_volume 838.76(13)
_diffrn_radiation_type CuK\a
_diffrn_radiation_wavelength 1.5418
_exptl_absorpt_coefficient_mu 0.76
_exptl_crystal_density_diffrn 1.24
_exptl_crystal_density_meas 1.26
_exptl_crystal_description 'tabular (platelet)'
_exptl_crystal_size_max 0.3
_exptl_crystal_size_mid 0.3
_exptl_crystal_size_min 0.05
_cod_data_source_file js0028.cif
_cod_data_source_block 295K
_cod_original_cell_volume 838.77(13)
_cod_original_sg_symbol_H-M P21
_cod_database_code 2101638

loop_
_atom_site_label
_atom_site_fract_x
_atom_site_fract_y
_atom_site_fract_z
N1 1.1243(4) 0.2583(9) 0.4710(4)
N2 0.7782(8) 0.2023(9) 0.4285(8)
N3 0.8499(4) 0.2752(9) 0.7105(4)
N4 0.7521(8) 0.3000(9) 0.3170(8)
C1 1.0280(9) 0.2028(9) 0.4298(11)
C2 0.9921(8) 0.2924(9) 0.2843(12)
C3 1.0955(5) 0.2782(9) 0.6990(5)
C4 0.6509(5) 0.2459(9) 0.2778(5)
C5 0.7400(16) 0.3187(9) 0.5525(8)
C6 0.7743(11) 0.2168(9) 0.6715(9)
O11 0.4594(10) 0.1277(9) 0.3329(11)
O21 0.6204(10) 0.1205(9) 0.0264(11)
O31 -0.4405(10) -0.0953(9) -1.2068(11)
O41 -0.5808(12) -0.0988(9) -0.8959(10)
C11 0.4607(11) 0.1105(9) 0.1274(13)
C21 0.2681(14) 0.0718(9) 0.0372(14)
C31 0.2744(12) 0.0451(9) -0.1894(13)
C41 0.0620(13) 0.0128(9) -0.2915(12)
C51 0.0358(14) -0.0144(9) -0.5217(15)
C61 -0.2017(12) -0.0373(9) -0.6233(12)
C71 -0.2425(12) -0.0478(9) -0.8799(13)
C81 -0.4479(11) -0.0816(9) -0.9856(11)
H2 0.737(7) 0.1638(19) 0.3809(19)
H31 -0.591(8) -0.1090(16) -1.288(8)
